data_7229337
loop_
_publ_author_name
'Das, Mriganka'
'Biswas, Amrita'
'Kundu, Bidyut Kumar'
'Mobin, Shaikh M.'
'Udayabhanu, G.'
'Mukhopadhyay, Suman'

_publ_section_title
;
 Targeted synthesis of cadmium(ii) Schiff base complexes towards corrosion
 inhibition on mild steel
;
_journal_issue 77
_journal_name_full 'RSC Adv.'
_journal_page_first 48569
_journal_paper_doi 10.1039/C7RA08633D
_journal_volume 7
_journal_year 2017
_chemical_formula_sum 'C22 H34 Cd Cl2 N6 O8'
_chemical_formula_weight 693.85
_chemical_name_systematic
;
 ?
;
_space_group_IT_number 33
_symmetry_cell_setting orthorhombic
_symmetry_space_group_name_Hall 'P 2c -2n'
_symmetry_space_group_name_H-M 'P n a 21'
_atom_sites_solution_hydrogens geom
_atom_sites_solution_primary direct
_atom_sites_solution_secondary difmap
_audit_creation_method SHELXL-97
_audit_update_record
;
2013-08-30 deposited with the CCDC.
2017-10-09 downloaded from the CCDC.
;
_cell_angle_alpha 90.00
_cell_angle_beta 90.00
_cell_angle_gamma 90.00
_cell_formula_units_Z 4
_cell_length_a 16.20890(10)
_cell_length_b 14.13480(10)
_cell_length_c 12.84340(10)
_cell_measurement_reflns_used 25911
_cell_measurement_temperature 150(2)
_cell_measurement_theta_max 32.5316
_cell_measurement_theta_min 2.8912
_cell_volume 2942.55(4)
_computing_cell_refinement 'CrysAlis RED, Oxford Diffraction Ltd.,'
_computing_data_collection 'CrysAlis CCD, Oxford Diffraction Ltd.,'
_computing_data_reduction 'CrysAlis RED, Oxford Diffraction Ltd.,'
_computing_molecular_graphics Ortep3
_computing_publication_material Shelx97
_computing_structure_refinement 'SHELXL-97 (Sheldrick, 1997)'
_computing_structure_solution 'SHELXS-97 (Sheldrick, 1997)'
_diffrn_ambient_temperature 150(2)
_diffrn_detector_area_resol_mean 15.9948
_diffrn_measured_fraction_theta_full 0.998
_diffrn_measured_fraction_theta_max 0.998
_diffrn_measurement_device_type 'OXFORD DIFFRACTION SUPER NOVA'
_diffrn_measurement_method \w/q-scan
_diffrn_radiation_monochromator graphite
_diffrn_radiation_source 'Micro-Focus (Mo) X-ray Source'
_diffrn_radiation_type MoK\a
_diffrn_radiation_wavelength 0.71073
_diffrn_reflns_av_R_equivalents 0.0177
_diffrn_reflns_av_sigmaI/netI 0.0138
_diffrn_reflns_limit_h_max 19
_diffrn_reflns_limit_h_min -19
_diffrn_reflns_limit_k_max 16
_diffrn_reflns_limit_k_min -16
_diffrn_reflns_limit_l_max 15
_diffrn_reflns_limit_l_min -15
_diffrn_reflns_number 24292
_diffrn_reflns_theta_full 24.99
_diffrn_reflns_theta_max 24.99
_diffrn_reflns_theta_min 2.90
_exptl_absorpt_coefficient_mu 0.977
_exptl_absorpt_correction_T_max 0.8835
_exptl_absorpt_correction_T_min 0.8065
_exptl_absorpt_correction_type multi-scan
_exptl_absorpt_process_details
;
CrysAlis RED, Oxford Diffraction Ltd.,
Version 1.171.31.7 (release 18-10-2006 CrysAlis171 .NET)
(compiled Oct 18 2006,16:28:17)
Empirical absorption correction using spherical harmonics,
 implemented in SCALE3 ABSPACK scaling algorithm.
;
_exptl_crystal_colour colorless
_exptl_crystal_density_diffrn 1.566
_exptl_crystal_density_method 'not measured'
_exptl_crystal_description block
_exptl_crystal_F_000 1416
_exptl_crystal_size_max 0.23
_exptl_crystal_size_mid 0.16
_exptl_crystal_size_min 0.13
_refine_diff_density_max 0.687
_refine_diff_density_min -0.267
_refine_diff_density_rms 0.061
_refine_ls_abs_structure_details 'Flack H D (1983), Acta Cryst. A39, 876-881'
_refine_ls_abs_structure_Flack -0.02(2)
_refine_ls_extinction_method none
_refine_ls_goodness_of_fit_ref 1.055
_refine_ls_hydrogen_treatment riding
_refine_ls_matrix_type full
_refine_ls_number_parameters 358
_refine_ls_number_reflns 5171
_refine_ls_number_restraints 1
_refine_ls_restrained_S_all 1.055
_refine_ls_R_factor_all 0.0242
_refine_ls_R_factor_gt 0.0239
_refine_ls_shift/su_max 0.002
_refine_ls_shift/su_mean 0.000
_refine_ls_structure_factor_coef Fsqd
_refine_ls_weighting_details 'calc w=1/[\s^2^(Fo^2^)+(0.0433P)^2^+1.9136P] where P=(Fo^2^+2Fc^2^)/3'
_refine_ls_weighting_scheme calc
_refine_ls_wR_factor_gt 0.0674
_refine_ls_wR_factor_ref 0.0678
_reflns_number_gt 5103
_reflns_number_total 5171
_reflns_threshold_expression >2sigma(I)
_cod_data_source_file c7ra08633d2.cif
_cod_data_source_block sm093
_cod_depositor_comments
;
The following automatic conversions were performed:

'_symmetry_cell_setting' value 'Orthorhombic' changed to
'orthorhombic' according to
/home/data/users/saulius/crontab/automatic-downloads/rss-feeds/RSC/lib/dictionaries/cif_core.dic
dictionary named 'cif_core.dic' version 2.4.2 from 2011-04-26.

Automatic conversion script
Id: cif_fix_values 4973 2017-02-22 13:04:09Z antanas 
;
_cod_database_code 7229337

loop_
_symmetry_equiv_pos_as_xyz
'x, y, z'
'-x, -y, z+1/2'
'x+1/2, -y+1/2, z'
'-x+1/2, y+1/2, z+1/2'

loop_
_atom_site_label
_atom_site_type_symbol
_atom_site_fract_x
_atom_site_fract_y
_atom_site_fract_z
_atom_site_U_iso_or_equiv
_atom_site_adp_type
_atom_site_occupancy
_atom_site_symmetry_multiplicity
_atom_site_calc_flag
_atom_site_refinement_flags
Cd1 Cd 0.729692(10) 0.417717(12) 0.00200(2) 0.02393(7) Uani 1 1 d .
Cl1 Cl 0.40231(5) 0.39915(6) 0.90986(7) 0.03658(18) Uani 1 1 d .
Cl2 Cl 1.01407(5) 0.65576(7) -0.04548(7) 0.0414(2) Uani 1 1 d .
O1 O 0.4792(2) 0.4208(3) 0.8661(4) 0.0846(13) Uani 1 1 d .
O2 O 0.3490(2) 0.3613(3) 0.8318(2) 0.0649(8) Uani 1 1 d .
O3 O 0.4136(3) 0.3275(3) 0.9855(3) 0.0944(13) Uani 1 1 d .
O4 O 0.3684(3) 0.4782(4) 0.9550(4) 0.1240(19) Uani 1 1 d .
O5 O 1.10189(19) 0.6596(3) -0.0512(2) 0.0715(10) Uani 1 1 d .
O6 O 0.9803(2) 0.5888(2) -0.1168(2) 0.0630(9) Uani 1 1 d .
O7 O 0.9842(3) 0.7487(2) -0.0718(3) 0.0889(13) Uani 1 1 d .
O8 O 0.9894(2) 0.6359(3) 0.0577(2) 0.0716(11) Uani 1 1 d .
N1 N 0.66221(16) 0.27438(19) 0.0419(2) 0.0314(6) Uani 1 1 d .
N2 N 0.61032(16) 0.44876(19) 0.09048(19) 0.0284(5) Uani 1 1 d .
N3 N 0.69993(18) 0.58021(16) -0.0286(2) 0.0285(6) Uani 1 1 d .
N4 N 0.81447(18) 0.4070(2) 0.1593(2) 0.0344(6) Uani 1 1 d .
N5 N 0.86257(16) 0.39824(19) -0.0532(2) 0.0290(6) Uani 1 1 d .
N6 N 0.72986(15) 0.37155(19) -0.1745(2) 0.0291(6) Uani 1 1 d .
C1 C 0.6925(2) 0.1895(2) 0.0199(3) 0.0399(8) Uani 1 1 d .
H1 H 0.7291 0.1828 -0.0374 0.048 Uiso 1 1 calc R
C2 C 0.6720(2) 0.1097(3) 0.0784(3) 0.0434(8) Uani 1 1 d .
H2 H 0.6952 0.0498 0.0623 0.052 Uiso 1 1 calc R
C3 C 0.6181(2) 0.1193(3) 0.1591(3) 0.0412(8) Uani 1 1 d .
H3 H 0.6035 0.0660 0.2002 0.049 Uiso 1 1 calc R
C4 C 0.5846(2) 0.2078(2) 0.1809(3) 0.0357(7) Uani 1 1 d .
H4 H 0.5469 0.2157 0.2369 0.043 Uiso 1 1 calc R
C5 C 0.60711(17) 0.2834(2) 0.1201(2) 0.0283(6) Uani 1 1 d .
C6 C 0.57273(18) 0.3815(2) 0.1352(2) 0.0279(6) Uani 1 1 d .
C7 C 0.4971(2) 0.3924(3) 0.2002(3) 0.0419(8) Uani 1 1 d .
H7A H 0.5127 0.3952 0.2739 0.063 Uiso 1 1 calc R
H7B H 0.4604 0.3383 0.1887 0.063 Uiso 1 1 calc R
H7C H 0.4685 0.4509 0.1808 0.063 Uiso 1 1 calc R
C8 C 0.5822(2) 0.5465(2) 0.0921(3) 0.0358(7) Uani 1 1 d .
H8A H 0.5613 0.5626 0.1624 0.043 Uiso 1 1 calc R
H8B H 0.5365 0.5548 0.0418 0.043 Uiso 1 1 calc R
C9 C 0.6544(2) 0.6132(2) 0.0632(3) 0.0353(7) Uani 1 1 d .
H9A H 0.6324 0.6773 0.0493 0.042 Uiso 1 1 calc R
H9B H 0.6927 0.6177 0.1230 0.042 Uiso 1 1 calc R
C10 C 0.7753(2) 0.6395(3) -0.0427(4) 0.0461(9) Uani 1 1 d .
H10A H 0.7591 0.7040 -0.0617 0.069 Uiso 1 1 calc R
H10B H 0.8096 0.6125 -0.0981 0.069 Uiso 1 1 calc R
H10C H 0.8067 0.6409 0.0225 0.069 Uiso 1 1 calc R
C11 C 0.6496(3) 0.5882(2) -0.1237(3) 0.0414(9) Uani 1 1 d .
H11A H 0.6039 0.5430 -0.1204 0.062 Uiso 1 1 calc R
H11B H 0.6839 0.5744 -0.1847 0.062 Uiso 1 1 calc R
H11C H 0.6276 0.6526 -0.1293 0.062 Uiso 1 1 calc R
C12 C 0.6637(2) 0.3634(3) -0.2355(3) 0.0395(8) Uani 1 1 d .
H12 H 0.6110 0.3619 -0.2032 0.047 Uiso 1 1 calc R
C13 C 0.6670(3) 0.3569(3) -0.3433(3) 0.0438(8) Uani 1 1 d .
H13 H 0.6185 0.3512 -0.3843 0.053 Uiso 1 1 calc R
C14 C 0.7453(3) 0.3593(3) -0.3879(3) 0.0422(8) Uani 1 1 d .
H14 H 0.7509 0.3575 -0.4615 0.051 Uiso 1 1 calc R
C15 C 0.8144(2) 0.3641(2) -0.3263(3) 0.0351(7) Uani 1 1 d .
H15 H 0.8678 0.3632 -0.3565 0.042 Uiso 1 1 calc R
C16 C 0.8050(2) 0.3704(2) -0.2200(2) 0.0287(6) Uani 1 1 d .
C17 C 0.87732(18) 0.3748(2) -0.1465(3) 0.0270(6) Uani 1 1 d .
C18 C 0.9625(2) 0.3520(3) -0.1867(3) 0.0428(8) Uani 1 1 d .
H18A H 0.9902 0.4105 -0.2078 0.064 Uiso 1 1 calc R
H18B H 0.9581 0.3095 -0.2467 0.064 Uiso 1 1 calc R
H18C H 0.9945 0.3211 -0.1316 0.064 Uiso 1 1 calc R
C19 C 0.9261(2) 0.4003(3) 0.0266(3) 0.0377(8) Uani 1 1 d .
H19A H 0.9743 0.4363 0.0008 0.045 Uiso 1 1 calc R
H19B H 0.9443 0.3350 0.0421 0.045 Uiso 1 1 calc R
C20 C 0.8939(2) 0.4458(3) 0.1244(3) 0.0421(8) Uani 1 1 d .
H20A H 0.9350 0.4374 0.1806 0.051 Uiso 1 1 calc R
H20B H 0.8875 0.5146 0.1122 0.051 Uiso 1 1 calc R
C21 C 0.8256(3) 0.3071(3) 0.1900(3) 0.0506(10) Uani 1 1 d .
H21A H 0.8442 0.2703 0.1297 0.076 Uiso 1 1 calc R
H21B H 0.7730 0.2816 0.2152 0.076 Uiso 1 1 calc R
H21C H 0.8669 0.3030 0.2455 0.076 Uiso 1 1 calc R
C22 C 0.7835(3) 0.4602(5) 0.2480(3) 0.0676(15) Uani 1 1 d .
H22A H 0.8239 0.4575 0.3048 0.101 Uiso 1 1 calc R
H22B H 0.7312 0.4327 0.2714 0.101 Uiso 1 1 calc R
H22C H 0.7747 0.5263 0.2277 0.101 Uiso 1 1 calc R

loop_
_atom_site_aniso_label
_atom_site_aniso_U_11
_atom_site_aniso_U_22
_atom_site_aniso_U_33
_atom_site_aniso_U_23
_atom_site_aniso_U_13
_atom_site_aniso_U_12
Cd1 0.02369(11) 0.02578(11) 0.02231(10) 0.00292(10) 0.00493(10) 0.00378(6)
Cl1 0.0377(4) 0.0389(4) 0.0331(4) 0.0046(3) 0.0028(3) -0.0059(3)
Cl2 0.0446(5) 0.0540(5) 0.0256(4) 0.0061(4) -0.0072(4) -0.0136(4)
O1 0.050(2) 0.126(4) 0.078(3) 0.005(2) 0.0146(19) -0.0284(19)
O2 0.0591(18) 0.085(2) 0.0504(17) -0.0049(17) -0.0115(15) -0.0107(17)
O3 0.148(3) 0.080(2) 0.056(2) 0.0322(19) -0.024(2) -0.038(2)
O4 0.126(4) 0.117(4) 0.129(4) -0.066(3) -0.011(3) 0.057(3)
O5 0.0506(16) 0.121(3) 0.0434(16) -0.0123(18) 0.0051(14) -0.0144(18)
O6 0.094(3) 0.0532(18) 0.0416(17) 0.0038(12) -0.0247(17) -0.0216(15)
O7 0.133(4) 0.056(2) 0.077(3) 0.0063(17) -0.044(2) -0.010(2)
O8 0.068(2) 0.117(3) 0.0300(14) 0.0056(17) 0.0013(14) -0.037(2)
N1 0.0328(13) 0.0316(13) 0.0298(12) -0.0006(11) 0.0095(10) 0.0013(11)
N2 0.0282(13) 0.0333(13) 0.0238(12) -0.0001(11) 0.0040(10) 0.0041(11)
N3 0.0315(13) 0.0267(13) 0.0273(16) 0.0057(9) -0.0040(11) 0.0054(10)
N4 0.0367(16) 0.0428(16) 0.0237(14) 0.0052(11) 0.0017(12) 0.0077(11)
N5 0.0253(13) 0.0323(13) 0.0294(14) 0.0007(11) 0.0051(11) 0.0039(10)
N6 0.0305(14) 0.0292(14) 0.0277(14) 0.0001(12) 0.0041(10) 0.0012(10)
C1 0.0419(16) 0.0328(15) 0.045(2) 0.0001(15) 0.0115(16) 0.0027(13)
C2 0.047(2) 0.0317(17) 0.052(2) 0.0034(16) 0.0081(17) -0.0009(15)
C3 0.0387(18) 0.0374(18) 0.048(2) 0.0150(16) 0.0016(16) -0.0048(15)
C4 0.0340(16) 0.0437(18) 0.0295(16) 0.0063(14) 0.0053(13) -0.0065(14)
C5 0.0242(14) 0.0341(15) 0.0265(15) 0.0000(12) 0.0017(12) -0.0024(12)
C6 0.0250(14) 0.0372(16) 0.0215(14) -0.0041(13) 0.0027(12) 0.0013(13)
C7 0.0350(18) 0.0457(19) 0.045(2) -0.0101(18) 0.0183(17) -0.0035(16)
C8 0.0337(16) 0.0351(17) 0.0386(18) -0.0006(15) 0.0053(14) 0.0118(14)
C9 0.0380(18) 0.0311(16) 0.0368(19) -0.0034(15) -0.0042(15) 0.0043(15)
C10 0.045(2) 0.0371(19) 0.056(2) 0.0093(18) 0.0037(18) -0.0032(15)
C11 0.055(2) 0.038(2) 0.0313(19) 0.0042(14) -0.0102(17) 0.0113(15)
C12 0.0370(18) 0.0430(19) 0.0385(19) -0.0051(16) 0.0011(15) 0.0024(14)
C13 0.048(2) 0.0403(19) 0.043(2) -0.0060(16) -0.0063(17) 0.0023(16)
C14 0.063(2) 0.0357(18) 0.0276(17) -0.0038(14) -0.0002(17) 0.0007(17)
C15 0.0415(18) 0.0316(16) 0.0322(16) -0.0028(13) 0.0078(14) -0.0009(13)
C16 0.0369(17) 0.0192(13) 0.0301(16) 0.0031(12) 0.0104(13) 0.0039(12)
C17 0.0269(15) 0.0242(15) 0.0300(16) 0.0028(12) 0.0074(13) 0.0022(12)
C18 0.0366(18) 0.055(2) 0.0369(19) 0.0047(16) 0.0130(15) 0.0084(16)
C19 0.0258(15) 0.0474(18) 0.040(2) 0.0008(15) -0.0028(14) 0.0033(13)
C20 0.0433(19) 0.0448(19) 0.0383(19) 0.0001(16) -0.0083(16) 0.0020(17)
C21 0.049(2) 0.057(3) 0.045(2) 0.0154(19) -0.0053(18) 0.0056(18)
C22 0.070(3) 0.099(4) 0.034(2) -0.011(2) -0.003(2) 0.041(3)

loop_
_atom_type_symbol
_atom_type_description
_atom_type_scat_dispersion_real
_atom_type_scat_dispersion_imag
_atom_type_scat_source
C C 0.0033 0.0016 'International Tables Vol C Tables 4.2.6.8 and 6.1.1.4'
H H 0.0000 0.0000 'International Tables Vol C Tables 4.2.6.8 and 6.1.1.4'
N N 0.0061 0.0033 'International Tables Vol C Tables 4.2.6.8 and 6.1.1.4'
O O 0.0106 0.0060 'International Tables Vol C Tables 4.2.6.8 and 6.1.1.4'
Cl Cl 0.1484 0.1585 'International Tables Vol C Tables 4.2.6.8 and 6.1.1.4'
Cd Cd -0.8075 1.2024 'International Tables Vol C Tables 4.2.6.8 and 6.1.1.4'

loop_
_geom_angle_atom_site_label_1
_geom_angle_atom_site_label_2
_geom_angle_atom_site_label_3
_geom_angle
N5 Cd1 N2 167.26(10)
N5 Cd1 N6 70.56(9)
N2 Cd1 N6 122.12(9)
N5 Cd1 N1 113.66(9)
N2 Cd1 N1 70.39(9)
N6 Cd1 N1 88.39(9)
N5 Cd1 N3 104.84(10)
N2 Cd1 N3 74.06(9)
N6 Cd1 N3 96.23(9)
N1 Cd1 N3 140.44(9)
N5 Cd1 N4 73.70(10)
N2 Cd1 N4 94.41(9)
N6 Cd1 N4 140.82(9)
N1 Cd1 N4 91.58(10)
N3 Cd1 N4 108.06(9)
O4 Cl1 O1 110.3(3)
O4 Cl1 O3 110.1(3)
O1 Cl1 O3 108.5(3)
O4 Cl1 O2 111.0(3)
O1 Cl1 O2 109.8(2)
O3 Cl1 O2 107.0(2)
O8 Cl2 O6 111.2(2)
O8 Cl2 O5 109.8(2)
O6 Cl2 O5 112.0(2)
O8 Cl2 O7 107.9(3)
O6 Cl2 O7 109.0(2)
O5 Cl2 O7 106.8(3)
C1 N1 C5 119.2(3)
C1 N1 Cd1 124.0(2)
C5 N1 Cd1 112.8(2)
C6 N2 C8 123.7(3)
C6 N2 Cd1 119.2(2)
C8 N2 Cd1 117.0(2)
C9 N3 C11 111.3(3)
C9 N3 C10 109.3(3)
C11 N3 C10 108.1(3)
C9 N3 Cd1 106.01(19)
C11 N3 Cd1 108.86(19)
C10 N3 Cd1 113.3(2)
C22 N4 C20 110.3(4)
C22 N4 C21 109.1(3)
C20 N4 C21 109.4(3)
C22 N4 Cd1 114.9(2)
C20 N4 Cd1 102.6(2)
C21 N4 Cd1 110.4(2)
C17 N5 C19 122.7(3)
C17 N5 Cd1 120.2(2)
C19 N5 Cd1 116.5(2)
C12 N6 C16 118.0(3)
C12 N6 Cd1 126.0(2)
C16 N6 Cd1 114.8(2)
N1 C1 C2 121.8(3)
N1 C1 H1 119.1
C2 C1 H1 119.1
C3 C2 C1 118.8(3)
C3 C2 H2 120.6
C1 C2 H2 120.6
C2 C3 C4 119.5(3)
C2 C3 H3 120.2
C4 C3 H3 120.2
C5 C4 C3 118.8(3)
C5 C4 H4 120.6
C3 C4 H4 120.6
N1 C5 C4 121.7(3)
N1 C5 C6 115.2(3)
C4 C5 C6 123.0(3)
N2 C6 C7 124.8(3)
N2 C6 C5 117.1(3)
C7 C6 C5 118.1(3)
C6 C7 H7A 109.5
C6 C7 H7B 109.5
H7A C7 H7B 109.5
C6 C7 H7C 109.5
H7A C7 H7C 109.5
H7B C7 H7C 109.5
N2 C8 C9 109.7(3)
N2 C8 H8A 109.7
C9 C8 H8A 109.7
N2 C8 H8B 109.7
C9 C8 H8B 109.7
H8A C8 H8B 108.2
N3 C9 C8 112.3(3)
N3 C9 H9A 109.1
C8 C9 H9A 109.1
N3 C9 H9B 109.1
C8 C9 H9B 109.1
H9A C9 H9B 107.9
N3 C10 H10A 109.5
N3 C10 H10B 109.5
H10A C10 H10B 109.5
N3 C10 H10C 109.5
H10A C10 H10C 109.5
H10B C10 H10C 109.5
N3 C11 H11A 109.5
N3 C11 H11B 109.5
H11A C11 H11B 109.5
N3 C11 H11C 109.5
H11A C11 H11C 109.5
H11B C11 H11C 109.5
N6 C12 C13 124.2(3)
N6 C12 H12 117.9
C13 C12 H12 117.9
C12 C13 C14 116.3(4)
C12 C13 H13 121.8
C14 C13 H13 121.8
C15 C14 C13 120.4(3)
C15 C14 H14 119.8
C13 C14 H14 119.8
C14 C15 C16 119.1(3)
C14 C15 H15 120.5
C16 C15 H15 120.5
N6 C16 C15 121.9(3)
N6 C16 C17 115.5(3)
C15 C16 C17 122.6(3)
N5 C17 C16 117.2(3)
N5 C17 C18 123.5(3)
C16 C17 C18 119.3(3)
C17 C18 H18A 109.5
C17 C18 H18B 109.5
H18A C18 H18B 109.5
C17 C18 H18C 109.5
H18A C18 H18C 109.5
H18B C18 H18C 109.5
N5 C19 C20 110.6(3)
N5 C19 H19A 109.5
C20 C19 H19A 109.5
N5 C19 H19B 109.5
C20 C19 H19B 109.5
H19A C19 H19B 108.1
N4 C20 C19 113.5(3)
N4 C20 H20A 108.9
C19 C20 H20A 108.9
N4 C20 H20B 108.9
C19 C20 H20B 108.9
H20A C20 H20B 107.7
N4 C21 H21A 109.5
N4 C21 H21B 109.5
H21A C21 H21B 109.5
N4 C21 H21C 109.5
H21A C21 H21C 109.5
H21B C21 H21C 109.5
N4 C22 H22A 109.5
N4 C22 H22B 109.5
H22A C22 H22B 109.5
N4 C22 H22C 109.5
H22A C22 H22C 109.5
H22B C22 H22C 109.5

loop_
_geom_bond_atom_site_label_1
_geom_bond_atom_site_label_2
_geom_bond_distance
Cd1 N5 2.284(3)
Cd1 N2 2.286(2)
Cd1 N6 2.359(3)
Cd1 N1 2.359(3)
Cd1 N3 2.380(2)
Cd1 N4 2.448(3)
Cl1 O4 1.375(4)
Cl1 O1 1.401(4)
Cl1 O3 1.415(3)
Cl1 O2 1.428(3)
Cl2 O8 1.412(3)
Cl2 O6 1.426(3)
Cl2 O5 1.426(3)
Cl2 O7 1.441(4)
N1 C1 1.327(4)
N1 C5 1.350(4)
N2 C6 1.267(4)
N2 C8 1.456(4)
N3 C9 1.467(4)
N3 C11 1.473(5)
N3 C10 1.493(4)
N4 C22 1.455(5)
N4 C20 1.469(5)
N4 C21 1.477(5)
N5 C17 1.266(4)
N5 C19 1.453(4)
N6 C12 1.333(5)
N6 C16 1.351(4)
C1 C2 1.395(5)
C1 H1 0.9500
C2 C3 1.362(5)
C2 H2 0.9500
C3 C4 1.391(5)
C3 H3 0.9500
C4 C5 1.373(4)
C4 H4 0.9500
C5 C6 1.507(4)
C6 C7 1.491(4)
C7 H7A 0.9800
C7 H7B 0.9800
C7 H7C 0.9800
C8 C9 1.548(5)
C8 H8A 0.9900
C8 H8B 0.9900
C9 H9A 0.9900
C9 H9B 0.9900
C10 H10A 0.9800
C10 H10B 0.9800
C10 H10C 0.9800
C11 H11A 0.9800
C11 H11B 0.9800
C11 H11C 0.9800
C12 C13 1.387(5)
C12 H12 0.9500
C13 C14 1.394(6)
C13 H13 0.9500
C14 C15 1.373(5)
C14 H14 0.9500
C15 C16 1.376(5)
C15 H15 0.9500
C16 C17 1.505(5)
C17 C18 1.509(4)
C18 H18A 0.9800
C18 H18B 0.9800
C18 H18C 0.9800
C19 C20 1.505(5)
C19 H19A 0.9900
C19 H19B 0.9900
C20 H20A 0.9900
C20 H20B 0.9900
C21 H21A 0.9800
C21 H21B 0.9800
C21 H21C 0.9800
C22 H22A 0.9800
C22 H22B 0.9800
C22 H22C 0.9800

loop_
_geom_torsion_atom_site_label_1
_geom_torsion_atom_site_label_2
_geom_torsion_atom_site_label_3
_geom_torsion_atom_site_label_4
_geom_torsion
N5 Cd1 N1 C1 -10.0(3)
N2 Cd1 N1 C1 -177.0(3)
N6 Cd1 N1 C1 57.9(3)
N3 Cd1 N1 C1 155.8(3)
N4 Cd1 N1 C1 -82.9(3)
N5 Cd1 N1 C5 147.3(2)
N2 Cd1 N1 C5 -19.7(2)
N6 Cd1 N1 C5 -144.8(2)
N3 Cd1 N1 C5 -46.9(3)
N4 Cd1 N1 C5 74.4(2)
N5 Cd1 N2 C6 -98.2(5)
N6 Cd1 N2 C6 87.6(2)
N1 Cd1 N2 C6 12.6(2)
N3 Cd1 N2 C6 174.9(3)
N4 Cd1 N2 C6 -77.5(2)
N5 Cd1 N2 C8 81.5(5)
N6 Cd1 N2 C8 -92.7(2)
N1 Cd1 N2 C8 -167.7(2)
N3 Cd1 N2 C8 -5.3(2)
N4 Cd1 N2 C8 102.2(2)
N5 Cd1 N3 C9 -138.1(2)
N2 Cd1 N3 C9 28.73(19)
N6 Cd1 N3 C9 150.4(2)
N1 Cd1 N3 C9 55.4(3)
N4 Cd1 N3 C9 -60.8(2)
N5 Cd1 N3 C11 102.1(2)
N2 Cd1 N3 C11 -91.1(2)
N6 Cd1 N3 C11 30.6(2)
N1 Cd1 N3 C11 -64.5(3)
N4 Cd1 N3 C11 179.4(2)
N5 Cd1 N3 C10 -18.2(3)
N2 Cd1 N3 C10 148.6(3)
N6 Cd1 N3 C10 -89.7(2)
N1 Cd1 N3 C10 175.3(2)
N4 Cd1 N3 C10 59.1(3)
N5 Cd1 N4 C22 149.3(4)
N2 Cd1 N4 C22 -26.0(3)
N6 Cd1 N4 C22 174.1(3)
N1 Cd1 N4 C22 -96.5(3)
N3 Cd1 N4 C22 48.6(4)
N5 Cd1 N4 C20 29.6(2)
N2 Cd1 N4 C20 -145.7(2)
N6 Cd1 N4 C20 54.4(3)
N1 Cd1 N4 C20 143.8(2)
N3 Cd1 N4 C20 -71.1(2)
N5 Cd1 N4 C21 -86.9(2)
N2 Cd1 N4 C21 97.8(2)
N6 Cd1 N4 C21 -62.0(3)
N1 Cd1 N4 C21 27.3(2)
N3 Cd1 N4 C21 172.5(2)
N2 Cd1 N5 C17 -173.7(4)
N6 Cd1 N5 C17 1.1(2)
N1 Cd1 N5 C17 80.3(3)
N3 Cd1 N5 C17 -90.4(2)
N4 Cd1 N5 C17 164.8(3)
N2 Cd1 N5 C19 15.1(6)
N6 Cd1 N5 C19 -170.2(2)
N1 Cd1 N5 C19 -90.9(2)
N3 Cd1 N5 C19 98.4(2)
N4 Cd1 N5 C19 -6.5(2)
N5 Cd1 N6 C12 -176.2(3)
N2 Cd1 N6 C12 2.5(3)
N1 Cd1 N6 C12 68.0(3)
N3 Cd1 N6 C12 -72.6(3)
N4 Cd1 N6 C12 158.5(3)
N5 Cd1 N6 C16 -8.7(2)
N2 Cd1 N6 C16 169.99(19)
N1 Cd1 N6 C16 -124.5(2)
N3 Cd1 N6 C16 94.9(2)
N4 Cd1 N6 C16 -34.0(3)
C5 N1 C1 C2 -3.2(5)
Cd1 N1 C1 C2 152.8(3)
N1 C1 C2 C3 1.3(6)
C1 C2 C3 C4 0.3(6)
C2 C3 C4 C5 -0.1(5)
C1 N1 C5 C4 3.4(5)
Cd1 N1 C5 C4 -155.1(2)
C1 N1 C5 C6 -176.6(3)
Cd1 N1 C5 C6 24.8(3)
C3 C4 C5 N1 -1.8(5)
C3 C4 C5 C6 178.3(3)
C8 N2 C6 C7 -3.3(5)
Cd1 N2 C6 C7 176.4(3)
C8 N2 C6 C5 176.1(3)
Cd1 N2 C6 C5 -4.1(4)
N1 C5 C6 N2 -14.8(4)
C4 C5 C6 N2 165.2(3)
N1 C5 C6 C7 164.6(3)
C4 C5 C6 C7 -15.4(5)
C6 N2 C8 C9 161.4(3)
Cd1 N2 C8 C9 -18.4(3)
C11 N3 C9 C8 68.8(3)
C10 N3 C9 C8 -171.9(3)
Cd1 N3 C9 C8 -49.4(3)
N2 C8 C9 N3 46.5(4)
C16 N6 C12 C13 -2.2(5)
Cd1 N6 C12 C13 164.9(3)
N6 C12 C13 C14 0.0(6)
C12 C13 C14 C15 2.4(6)
C13 C14 C15 C16 -2.5(5)
C12 N6 C16 C15 2.1(5)
Cd1 N6 C16 C15 -166.5(2)
C12 N6 C16 C17 -177.0(3)
Cd1 N6 C16 C17 14.4(3)
C14 C15 C16 N6 0.3(5)
C14 C15 C16 C17 179.2(3)
C19 N5 C17 C16 176.7(3)
Cd1 N5 C17 C16 6.0(4)
C19 N5 C17 C18 -3.6(5)
Cd1 N5 C17 C18 -174.3(3)
N6 C16 C17 N5 -13.9(4)
C15 C16 C17 N5 167.0(3)
N6 C16 C17 C18 166.3(3)
C15 C16 C17 C18 -12.7(5)
C17 N5 C19 C20 170.6(3)
Cd1 N5 C19 C20 -18.4(4)
C22 N4 C20 C19 -174.6(3)
C21 N4 C20 C19 65.5(4)
Cd1 N4 C20 C19 -51.7(3)
N5 C19 C20 N4 49.8(4)
